data_2221319
loop_
_publ_author_name
'Dong, Hua-Ze'
'Chu, Zhao-Lian'
'Hu, Nai-Liang'

_publ_section_title Diaquadibromidobis[3-dimethylamino-1-(4-pyridyl-\k<i>N</i>)prop-2-en-1-one]cadmium(II)
_journal_coeditor_code CV2525
_journal_issue 4
_journal_name_full 'Acta Crystallographica Section E'
_journal_page_first m358
_journal_paper_doi 10.1107/S1600536809007028
_journal_volume 65
_journal_year 2009
_chemical_formula_iupac '[Cd Br2 (C10 H12 N2 O)2 (H2 O)2]'
_chemical_formula_moiety 'C20 H28 Br2 Cd N4 O4'
_chemical_formula_sum 'C20 H28 Br2 Cd N4 O4'
_chemical_formula_weight 660.68
_chemical_name_systematic
;
Diaquadibromidobis[3-dimethylamino-1-(4-pyridyl-\k<i>N</i>)prop-2-en-1-
one]cadmium(II)
;
_space_group_IT_number 15
_symmetry_cell_setting monoclinic
_symmetry_space_group_name_Hall '-C 2yc'
_symmetry_space_group_name_H-M 'C 1 2/c 1'
_atom_sites_solution_hydrogens geom
_atom_sites_solution_primary direct
_atom_sites_solution_secondary difmap
_audit_creation_method SHELXL-97
_cell_angle_alpha 90.00
_cell_angle_beta 114.456(3)
_cell_angle_gamma 90.00
_cell_formula_units_Z 4
_cell_length_a 21.362(3)
_cell_length_b 8.4360(9)
_cell_length_c 14.6371(16)
_cell_measurement_reflns_used 3328
_cell_measurement_temperature 273(2)
_cell_measurement_theta_max 27.79
_cell_measurement_theta_min 2.63
_cell_volume 2401.1(5)
_computing_cell_refinement 'SAINT (Bruker, 2000)'
_computing_data_collection 'SMART (Bruker, 2000)'
_computing_data_reduction 'SAINT (Bruker, 2000)'
_computing_molecular_graphics 'SHELXTL (Sheldrick, 2008)'
_computing_publication_material 'SHELXTL (Sheldrick, 2008)'
_computing_structure_refinement 'SHELXL97 (Sheldrick, 2008)'
_computing_structure_solution 'SHELXS97 (Sheldrick, 2008)'
_diffrn_ambient_temperature 273(2)
_diffrn_measured_fraction_theta_full 0.998
_diffrn_measured_fraction_theta_max 0.998
_diffrn_measurement_device_type 'Bruker SMART CCD area-detector'
_diffrn_measurement_method '\f and \w'
_diffrn_radiation_monochromator graphite
_diffrn_radiation_source 'fine-focus sealed tube'
_diffrn_radiation_type MoK\a
_diffrn_radiation_wavelength 0.71073
_diffrn_reflns_av_R_equivalents 0.0732
_diffrn_reflns_av_sigmaI/netI 0.0583
_diffrn_reflns_limit_h_max 25
_diffrn_reflns_limit_h_min -26
_diffrn_reflns_limit_k_max 10
_diffrn_reflns_limit_k_min -8
_diffrn_reflns_limit_l_max 17
_diffrn_reflns_limit_l_min -18
_diffrn_reflns_number 6227
_diffrn_reflns_theta_full 26.00
_diffrn_reflns_theta_max 26.00
_diffrn_reflns_theta_min 2.09
_exptl_absorpt_coefficient_mu 4.271
_exptl_absorpt_correction_T_max 0.424
_exptl_absorpt_correction_T_min 0.407
_exptl_absorpt_correction_type multi-scan
_exptl_absorpt_process_details '(SADABS; Bruker, 2000)'
_exptl_crystal_colour colourless
_exptl_crystal_density_diffrn 1.828
_exptl_crystal_density_method 'not measured'
_exptl_crystal_description block
_exptl_crystal_F_000 1304
_exptl_crystal_size_max 0.2
_exptl_crystal_size_mid 0.2
_exptl_crystal_size_min 0.2
_refine_diff_density_max 0.618
_refine_diff_density_min -0.926
_refine_ls_extinction_method none
_refine_ls_goodness_of_fit_ref 1.015
_refine_ls_hydrogen_treatment constr
_refine_ls_matrix_type full
_refine_ls_number_parameters 144
_refine_ls_number_reflns 2356
_refine_ls_number_restraints 0
_refine_ls_restrained_S_all 1.015
_refine_ls_R_factor_all 0.0397
_refine_ls_R_factor_gt 0.0353
_refine_ls_shift/su_max 0.000
_refine_ls_shift/su_mean 0.000
_refine_ls_structure_factor_coef Fsqd
_refine_ls_weighting_details 'calc w=1/[\s^2^(Fo^2^)+(0.0479P)^2^] where P=(Fo^2^+2Fc^2^)/3'
_refine_ls_weighting_scheme calc
_refine_ls_wR_factor_gt 0.0871
_refine_ls_wR_factor_ref 0.0895
_reflns_number_gt 2085
_reflns_number_total 2356
_reflns_threshold_expression I>2\s(I)
_cod_data_source_file cv2525.cif
_cod_data_source_block I
_cod_original_sg_symbol_H-M 'C 2/c'
_cod_database_code 2221319
_cod_database_fobs_code 2221319

loop_
_symmetry_equiv_pos_as_xyz
'x, y, z'
'-x, y, -z+1/2'
'x+1/2, y+1/2, z'
'-x+1/2, y+1/2, -z+1/2'
'-x, -y, -z'
'x, -y, z-1/2'
'-x+1/2, -y+1/2, -z'
'x+1/2, -y+1/2, z-1/2'

loop_
_atom_site_type_symbol
_atom_site_label
_atom_site_fract_x
_atom_site_fract_y
_atom_site_fract_z
_atom_site_U_iso_or_equiv
_atom_site_adp_type
_atom_site_calc_flag
_atom_site_refinement_flags
_atom_site_occupancy
_atom_site_disorder_assembly
_atom_site_disorder_group
Cd Cd1 0.5000 0.5000 0.5000 0.02740(13) Uani d S 1 . .
Br Br1 0.626658(19) 0.61470(5) 0.54529(3) 0.04254(15) Uani d . 1 . .
C C1 0.44435(18) 0.8564(4) 0.4098(2) 0.0332(8) Uani d . 1 . .
H H1 0.4561 0.8760 0.4775 0.040 Uiso calc R 1 . .
C C2 0.43309(18) 0.6830(4) 0.2848(2) 0.0350(8) Uani d . 1 . .
H H2 0.4368 0.5807 0.2639 0.042 Uiso calc R 1 . .
C C3 0.42099(19) 0.9802(4) 0.3443(2) 0.0317(8) Uani d . 1 . .
H H3 0.4171 1.0810 0.3673 0.038 Uiso calc R 1 . .
C C4 0.40298(16) 0.9534(4) 0.2423(2) 0.0270(7) Uani d . 1 . .
C C5 0.40919(18) 0.7997(4) 0.2139(2) 0.0341(8) Uani d . 1 . .
H H5 0.3971 0.7758 0.1467 0.041 Uiso calc R 1 . .
C C6 0.33391(18) 1.0483(5) 0.0698(2) 0.0337(8) Uani d . 1 . .
H H6 0.3149 0.9472 0.0558 0.040 Uiso calc R 1 . .
C C7 0.38011(16) 1.0865(4) 0.1687(2) 0.0276(7) Uani d . 1 . .
C C8 0.2340(2) 0.9862(5) -0.1300(3) 0.0524(11) Uani d . 1 . .
H H8A 0.2646 0.9016 -0.1281 0.079 Uiso calc R 1 . .
H H8B 0.1990 0.9969 -0.1970 0.079 Uiso calc R 1 . .
H H8C 0.2131 0.9631 -0.0848 0.079 Uiso calc R 1 . .
C C9 0.2647(2) 1.2464(5) -0.1787(3) 0.0423(9) Uani d . 1 . .
H H9A 0.2856 1.3452 -0.1492 0.063 Uiso calc R 1 . .
H H9B 0.2167 1.2629 -0.2196 0.063 Uiso calc R 1 . .
H H9C 0.2866 1.2058 -0.2195 0.063 Uiso calc R 1 . .
C C10 0.31637(17) 1.1583(4) -0.0065(2) 0.0299(7) Uani d . 1 . .
H H10 0.3371 1.2575 0.0093 0.036 Uiso calc R 1 . .
N N1 0.45139(14) 0.7084(3) 0.38242(19) 0.0311(6) Uani d . 1 . .
N N2 0.27261(15) 1.1335(4) -0.1000(2) 0.0338(7) Uani d . 1 . .
O O1 0.40227(12) 1.2232(3) 0.19871(16) 0.0343(5) Uani d . 1 . .
O O2 0.50607(12) 0.3380(3) 0.37287(16) 0.0368(6) Uani d . 1 . .
H H2A 0.4661 0.3344 0.3253 0.044 Uiso d R 1 . .
H H2B 0.5323 0.3885 0.3525 0.044 Uiso d R 1 . .

loop_
_atom_site_aniso_label
_atom_site_aniso_U_11
_atom_site_aniso_U_22
_atom_site_aniso_U_33
_atom_site_aniso_U_12
_atom_site_aniso_U_13
_atom_site_aniso_U_23
Cd1 0.0341(2) 0.0237(2) 0.02374(19) 0.00164(13) 0.01137(15) 0.00238(13)
Br1 0.0377(2) 0.0426(3) 0.0455(2) -0.00547(16) 0.01541(19) 0.00457(17)
C1 0.043(2) 0.031(2) 0.0228(15) -0.0064(15) 0.0108(14) 0.0005(14)
C2 0.043(2) 0.0280(19) 0.0297(16) 0.0049(15) 0.0112(15) 0.0012(15)
C3 0.043(2) 0.0242(19) 0.0264(16) -0.0044(14) 0.0129(15) -0.0006(13)
C4 0.0252(17) 0.0282(17) 0.0270(15) -0.0016(13) 0.0102(13) 0.0032(14)
C5 0.042(2) 0.036(2) 0.0241(15) 0.0019(15) 0.0131(15) -0.0017(15)
C6 0.037(2) 0.0299(19) 0.0284(16) -0.0003(15) 0.0076(15) 0.0022(15)
C7 0.0299(18) 0.029(2) 0.0260(16) 0.0017(14) 0.0132(14) 0.0028(14)
C8 0.058(3) 0.049(3) 0.037(2) -0.0098(19) 0.006(2) -0.0102(18)
C9 0.044(2) 0.051(2) 0.0299(17) 0.0098(18) 0.0135(16) 0.0129(17)
C10 0.0322(18) 0.0291(18) 0.0275(15) 0.0002(14) 0.0115(14) -0.0019(14)
N1 0.0342(16) 0.0294(17) 0.0295(14) -0.0007(12) 0.0129(12) 0.0049(12)
N2 0.0338(16) 0.0398(18) 0.0251(13) 0.0008(12) 0.0094(12) 0.0021(13)
O1 0.0407(14) 0.0288(14) 0.0293(11) -0.0061(10) 0.0105(11) 0.0017(10)
O2 0.0361(13) 0.0434(15) 0.0304(12) -0.0041(11) 0.0132(10) -0.0094(11)

loop_
_atom_type_symbol
_atom_type_description
_atom_type_scat_dispersion_real
_atom_type_scat_dispersion_imag
_atom_type_scat_source
C C 0.0033 0.0016 'International Tables Vol C Tables 4.2.6.8 and 6.1.1.4'
H H 0.0000 0.0000 'International Tables Vol C Tables 4.2.6.8 and 6.1.1.4'
N N 0.0061 0.0033 'International Tables Vol C Tables 4.2.6.8 and 6.1.1.4'
O O 0.0106 0.0060 'International Tables Vol C Tables 4.2.6.8 and 6.1.1.4'
Br Br -0.2901 2.4595 'International Tables Vol C Tables 4.2.6.8 and 6.1.1.4'
Cd Cd -0.8075 1.2024 'International Tables Vol C Tables 4.2.6.8 and 6.1.1.4'

loop_
_geom_angle_atom_site_label_1
_geom_angle_atom_site_label_2
_geom_angle_atom_site_label_3
_geom_angle_site_symmetry_1
_geom_angle_site_symmetry_3
_geom_angle
_geom_angle_publ_flag
O2 Cd1 O2 5_666 . 180.0 ?
O2 Cd1 N1 5_666 5_666 90.43(9) ?
O2 Cd1 N1 . 5_666 89.57(9) ?
O2 Cd1 N1 5_666 . 89.57(9) ?
O2 Cd1 N1 . . 90.43(9) ?
N1 Cd1 N1 5_666 . 180.00(11) ?
O2 Cd1 Br1 5_666 5_666 91.41(6) ?
O2 Cd1 Br1 . 5_666 88.59(6) ?
N1 Cd1 Br1 5_666 5_666 90.33(7) ?
N1 Cd1 Br1 . 5_666 89.67(7) ?
O2 Cd1 Br1 5_666 . 88.59(6) ?
O2 Cd1 Br1 . . 91.41(6) ?
N1 Cd1 Br1 5_666 . 89.67(7) ?
N1 Cd1 Br1 . . 90.33(7) ?
Br1 Cd1 Br1 5_666 . 180.000(15) ?
N1 C1 C3 . . 123.8(3) ?
N1 C1 H1 . . 118.1 ?
C3 C1 H1 . . 118.1 ?
N1 C2 C5 . . 123.3(3) ?
N1 C2 H2 . . 118.3 ?
C5 C2 H2 . . 118.3 ?
C1 C3 C4 . . 119.1(3) ?
C1 C3 H3 . . 120.5 ?
C4 C3 H3 . . 120.5 ?
C5 C4 C3 . . 117.0(3) ?
C5 C4 C7 . . 122.1(3) ?
C3 C4 C7 . . 120.9(3) ?
C2 C5 C4 . . 119.9(3) ?
C2 C5 H5 . . 120.0 ?
C4 C5 H5 . . 120.0 ?
C10 C6 C7 . . 121.2(3) ?
C10 C6 H6 . . 119.4 ?
C7 C6 H6 . . 119.4 ?
O1 C7 C6 . . 124.8(3) ?
O1 C7 C4 . . 118.4(3) ?
C6 C7 C4 . . 116.8(3) ?
N2 C8 H8A . . 109.5 ?
N2 C8 H8B . . 109.5 ?
H8A C8 H8B . . 109.5 ?
N2 C8 H8C . . 109.5 ?
H8A C8 H8C . . 109.5 ?
H8B C8 H8C . . 109.5 ?
N2 C9 H9A . . 109.5 ?
N2 C9 H9B . . 109.5 ?
H9A C9 H9B . . 109.5 ?
N2 C9 H9C . . 109.5 ?
H9A C9 H9C . . 109.5 ?
H9B C9 H9C . . 109.5 ?
N2 C10 C6 . . 125.0(3) ?
N2 C10 H10 . . 117.5 ?
C6 C10 H10 . . 117.5 ?
C2 N1 C1 . . 116.8(3) ?
C2 N1 Cd1 . . 120.2(2) ?
C1 N1 Cd1 . . 122.8(2) ?
C10 N2 C9 . . 121.4(3) ?
C10 N2 C8 . . 121.3(3) ?
C9 N2 C8 . . 117.2(3) ?
Cd1 O2 H2A . . 107.7 ?
Cd1 O2 H2B . . 104.3 ?
H2A O2 H2B . . 108.3 ?

loop_
_geom_bond_atom_site_label_1
_geom_bond_atom_site_label_2
_geom_bond_site_symmetry_2
_geom_bond_distance
_geom_bond_publ_flag
Cd1 O2 5_666 2.355(2) ?
Cd1 O2 . 2.355(2) ?
Cd1 N1 5_666 2.377(3) ?
Cd1 N1 . 2.377(3) ?
Cd1 Br1 5_666 2.6855(5) ?
Cd1 Br1 . 2.6855(5) ?
C1 N1 . 1.339(4) ?
C1 C3 . 1.365(5) ?
C1 H1 . 0.9300 ?
C2 N1 . 1.333(4) ?
C2 C5 . 1.366(5) ?
C2 H2 . 0.9300 ?
C3 C4 . 1.398(4) ?
C3 H3 . 0.9300 ?
C4 C5 . 1.385(5) ?
C4 C7 . 1.491(4) ?
C5 H5 . 0.9300 ?
C6 C10 . 1.379(5) ?
C6 C7 . 1.411(4) ?
C6 H6 . 0.9300 ?
C7 O1 . 1.255(4) ?
C8 N2 . 1.455(5) ?
C8 H8A . 0.9600 ?
C8 H8B . 0.9600 ?
C8 H8C . 0.9600 ?
C9 N2 . 1.449(4) ?
C9 H9A . 0.9600 ?
C9 H9B . 0.9600 ?
C9 H9C . 0.9600 ?
C10 N2 . 1.316(4) ?
C10 H10 . 0.9300 ?
O2 H2A . 0.8500 ?
O2 H2B . 0.8501 ?

loop_
_geom_hbond_atom_site_label_D
_geom_hbond_atom_site_label_H
_geom_hbond_atom_site_label_A
_geom_hbond_site_symmetry_A
_geom_hbond_distance_DH
_geom_hbond_distance_HA
_geom_hbond_distance_DA
_geom_hbond_angle_DHA
O2 H2A O1 1_545 0.85 2.02 2.770(3) 147.0
O2 H2B O1 2_645 0.85 2.31 2.751(4) 113.0
